data_1519562
loop_
_publ_author_name
'Bricklebank, Neil'
'Coles, Simon J.'
'Hursthouse, Michael B.'

_publ_section_title
;
 C19H21I4N4S3
;
_journal_name_full 'Crystal Structure Report Archive'
_journal_page_first 901
_journal_year 2003
_chemical_formula_sum 'C19 H21 I4 N4 S3'
_chemical_formula_weight 909.18
_space_group_IT_number 2
_symmetry_cell_setting triclinic
_symmetry_space_group_name_Hall '-P 1'
_symmetry_space_group_name_H-M 'P -1'
_atom_sites_solution_hydrogens geom
_atom_sites_solution_primary direct
_atom_sites_solution_secondary difmap
_cell_angle_alpha 100.0980(10)
_cell_angle_beta 95.7330(10)
_cell_angle_gamma 110.7060(10)
_cell_formula_units_Z 2
_cell_length_a 9.14320(10)
_cell_length_b 9.9264(2)
_cell_length_c 16.5802(3)
_cell_measurement_reflns_used 16740
_cell_measurement_temperature 120(2)
_cell_measurement_theta_max 27.48
_cell_measurement_theta_min 2.91
_cell_volume 1364.22(4)
_computing_cell_refinement 'DENZO and COLLECT'
_computing_data_collection
;
'DENZO (Otwinowski and Minor, 1997) & COLLECT (Hooft, 1998) '
;
_computing_data_reduction 'DENZO and COLLECT'
_computing_publication_material SHELXL-97
_computing_structure_refinement 'SHELXL-97 (Sheldrick, 2008)'
_computing_structure_solution 'SHELXS-97 (Sheldrick, 2008)'
_diffrn_ambient_temperature 120(2)
_diffrn_measured_fraction_theta_full 0.990
_diffrn_measured_fraction_theta_max 0.990
_diffrn_measurement_device_type 'Enraf Nonius KappaCCD area detector'
_diffrn_measurement_method '\w and \f scans to fill Ewald sphere'
_diffrn_radiation_monochromator graphite
_diffrn_radiation_source 'Enraf Nonius FR591 rotating anode'
_diffrn_radiation_type MoK\a
_diffrn_radiation_wavelength 0.71073
_diffrn_reflns_av_R_equivalents 0.0264
_diffrn_reflns_av_sigmaI/netI 0.0412
_diffrn_reflns_limit_h_max 11
_diffrn_reflns_limit_h_min -11
_diffrn_reflns_limit_k_max 12
_diffrn_reflns_limit_k_min -12
_diffrn_reflns_limit_l_max 21
_diffrn_reflns_limit_l_min -19
_diffrn_reflns_number 11625
_diffrn_reflns_theta_full 27.49
_diffrn_reflns_theta_max 27.49
_diffrn_reflns_theta_min 2.92
_exptl_absorpt_coefficient_mu 4.812
_exptl_absorpt_correction_T_max 0.8308
_exptl_absorpt_correction_T_min 0.5523
_exptl_absorpt_correction_type multi-scan
_exptl_absorpt_process_details 'SORTAV (Blessing, 1997)'
_exptl_crystal_colour dark
_exptl_crystal_density_diffrn 2.213
_exptl_crystal_density_method 'not measured'
_exptl_crystal_description plate
_exptl_crystal_F_000 846
_exptl_crystal_size_max 0.14
_exptl_crystal_size_mid 0.13
_exptl_crystal_size_min 0.04
_refine_diff_density_max 1.283
_refine_diff_density_min -1.559
_refine_diff_density_rms 0.158
_refine_ls_extinction_coef 0.0023(3)
_refine_ls_extinction_expression Fc^*^=kFc[1+0.001xFc^2^\l^3^/sin(2\q)]^-1/4^
_refine_ls_extinction_method SHELXL
_refine_ls_goodness_of_fit_ref 1.027
_refine_ls_hydrogen_treatment mixed
_refine_ls_matrix_type full
_refine_ls_number_parameters 280
_refine_ls_number_reflns 6195
_refine_ls_number_restraints 2
_refine_ls_restrained_S_all 1.027
_refine_ls_R_factor_all 0.0422
_refine_ls_R_factor_gt 0.0367
_refine_ls_shift/su_max 0.001
_refine_ls_shift/su_mean 0.000
_refine_ls_structure_factor_coef Fsqd
_refine_ls_weighting_details 'calc w=1/[\s^2^(Fo^2^)+(0.0478P)^2^+3.5475P] where P=(Fo^2^+2Fc^2^)/3'
_refine_ls_weighting_scheme calc
_refine_ls_wR_factor_gt 0.0925
_refine_ls_wR_factor_ref 0.0970
_reflns_number_gt 5457
_reflns_number_total 6195
_reflns_threshold_expression >2sigma(I)
_cod_data_source_file eCrystal-901.cif
_cod_data_source_block 03src0294
_cod_depositor_comments
;
Citation :
Bricklebank, Neil and Coles, Simon J. and Hursthouse, Michael B. (2003) 
University of Southampton, Crystal Structure Report Archive. 
(doi:10.5258/ecrystals/901)

More at:
http://ecrystals.chem.soton.ac.uk/901/

The following automatic conversions were performed:

'_symmetry_cell_setting' value 'Triclinic' changed to 'triclinic'
according to the built-in table from CIF Core dictionary named
'cif_core.dic' version 2.4.1 from 2010-06-29.

Automatic conversion script
Id: cif_fix_values 3271 2015-04-21 07:52:19Z andrius 
;
_cod_original_sg_symbol_H-M P-1
_cod_database_code 1519562

loop_
_symmetry_equiv_pos_as_xyz
'x, y, z'
'-x, -y, -z'

loop_
_atom_site_label
_atom_site_type_symbol
_atom_site_fract_x
_atom_site_fract_y
_atom_site_fract_z
_atom_site_U_iso_or_equiv
_atom_site_adp_type
_atom_site_occupancy
_atom_site_symmetry_multiplicity
_atom_site_calc_flag
_atom_site_refinement_flags
_atom_site_disorder_assembly
_atom_site_disorder_group
C13 C 0.1820(6) 0.5236(5) 0.4610(3) 0.0316(10) Uani 1 1 d . . .
H13 H 0.2253 0.5073 0.5112 0.038 Uiso 1 1 calc R . .
C14 C 0.2046(6) 0.6598(5) 0.4470(3) 0.0316(10) Uani 1 1 d . . .
H14 H 0.2653 0.7495 0.4864 0.038 Uiso 1 1 calc R . .
C15 C 0.1279(5) 0.6532(5) 0.3675(3) 0.0263(9) Uani 1 1 d . . .
H15 H 0.1309 0.7379 0.3475 0.032 Uiso 1 1 calc R . .
C16 C 0.0487(5) 0.5113(4) 0.3226(2) 0.0200(8) Uani 1 1 d . . .
C17 C -0.0467(4) 0.4657(4) 0.2399(2) 0.0179(7) Uani 1 1 d . . .
C18 C -0.2263(5) 0.3219(4) 0.1224(2) 0.0236(8) Uani 1 1 d . . .
H18A H -0.3401 0.2918 0.1269 0.028 Uiso 1 1 calc R . .
H18B H -0.2142 0.2530 0.0751 0.028 Uiso 1 1 calc R . .
C19 C -0.1557(5) 0.4828(5) 0.1132(3) 0.0283(9) Uani 1 1 d . . .
H19A H -0.0880 0.4925 0.0699 0.034 Uiso 1 1 calc R . .
H19B H -0.2403 0.5197 0.0992 0.034 Uiso 1 1 calc R . .
N3 N -0.1297(4) 0.3283(3) 0.2005(2) 0.0198(7) Uani 1 1 d D . .
N4 N -0.0614(4) 0.5619(4) 0.1959(2) 0.0210(7) Uani 1 1 d D . .
H3N H -0.132(8) 0.248(5) 0.224(4) 0.053(18) Uiso 1 1 d D . .
H4N H 0.005(4) 0.6632(16) 0.208(3) 0.013(10) Uiso 1 1 d D . .
C1 C 0.4384(6) 0.6994(5) 0.0719(3) 0.0323(10) Uani 1 1 d . . .
H1 H 0.4679 0.6178 0.0541 0.039 Uiso 1 1 calc R . .
C2 C 0.5135(5) 0.8347(5) 0.0591(3) 0.0289(9) Uani 1 1 d . . .
H2 H 0.6017 0.8589 0.0310 0.035 Uiso 1 1 calc R . .
C3 C 0.4476(5) 0.9393(4) 0.0921(2) 0.0217(8) Uani 1 1 d . . .
H3 H 0.4865 1.0403 0.0892 0.026 Uiso 1 1 calc R . .
C4 C 0.3185(4) 0.8722(4) 0.1290(2) 0.0184(7) Uani 1 1 d . . .
C5 C 0.2297(5) 0.9484(4) 0.1732(2) 0.0185(7) Uani 1 1 d . . .
H5 H 0.2607 1.0515 0.1765 0.022 Uiso 1 1 calc R . .
C6 C 0.0395(5) 0.9834(4) 0.2480(2) 0.0218(8) Uani 1 1 d . . .
H6A H 0.1097 1.0881 0.2544 0.026 Uiso 1 1 calc R . .
H6B H 0.0241 0.9658 0.3041 0.026 Uiso 1 1 calc R . .
C7 C -0.1197(5) 0.9519(4) 0.1954(2) 0.0207(8) Uani 1 1 d . . .
H7A H -0.1029 0.9794 0.1415 0.025 Uiso 1 1 calc R . .
H7B H -0.1853 0.8449 0.1840 0.025 Uiso 1 1 calc R . .
C8 C -0.3125(5) 0.9640(4) 0.2748(2) 0.0185(7) Uani 1 1 d . . .
H8 H -0.3318 0.8622 0.2707 0.022 Uiso 1 1 calc R . .
C9 C -0.4087(5) 1.0254(4) 0.3211(2) 0.0178(7) Uani 1 1 d . . .
C10 C -0.5161(5) 0.9531(4) 0.3671(3) 0.0241(8) Uani 1 1 d . . .
H10 H -0.5351 0.8551 0.3729 0.029 Uiso 1 1 calc R . .
C11 C -0.5949(5) 1.0408(5) 0.4046(3) 0.0268(9) Uani 1 1 d . . .
H11 H -0.6720 1.0086 0.4387 0.032 Uiso 1 1 calc R . .
C12 C -0.5475(5) 1.1767(5) 0.3861(3) 0.0245(8) Uani 1 1 d . . .
H12 H -0.5888 1.2495 0.4054 0.029 Uiso 1 1 calc R . .
N1 N 0.1139(4) 0.8861(3) 0.2076(2) 0.0189(6) Uani 1 1 d . . .
N2 N -0.2034(4) 1.0365(4) 0.2389(2) 0.0182(6) Uani 1 1 d . . .
S1 S 0.28334(15) 0.68996(12) 0.12379(8) 0.0353(3) Uani 1 1 d . . .
S2 S -0.40522(12) 1.20139(10) 0.32425(6) 0.0208(2) Uani 1 1 d . . .
S3 S 0.06683(14) 0.38478(12) 0.37803(7) 0.0295(2) Uani 1 1 d . . .
I1 I 0.35740(3) 0.39171(3) 0.191454(18) 0.02834(10) Uani 1 1 d . . .
I2 I 0.12818(4) 0.23004(4) 0.042970(19) 0.03543(11) Uani 1 1 d . . .
I3 I 0.58271(5) 0.56909(4) 0.34761(3) 0.05666(14) Uani 1 1 d . . .
I4 I 0.88114(4) 0.86880(3) 0.456525(18) 0.03158(10) Uani 1 1 d . . .

loop_
_atom_site_aniso_label
_atom_site_aniso_U_11
_atom_site_aniso_U_22
_atom_site_aniso_U_33
_atom_site_aniso_U_23
_atom_site_aniso_U_13
_atom_site_aniso_U_12
C13 0.037(2) 0.028(2) 0.023(2) 0.0066(17) -0.0030(18) 0.0060(19)
C14 0.032(2) 0.030(2) 0.024(2) 0.0023(17) -0.0007(17) 0.0050(19)
C15 0.027(2) 0.022(2) 0.028(2) 0.0086(16) 0.0022(17) 0.0055(17)
C16 0.0198(18) 0.0208(19) 0.0203(18) 0.0066(14) 0.0040(15) 0.0079(15)
C17 0.0168(17) 0.0174(18) 0.0199(18) 0.0057(14) 0.0062(14) 0.0056(14)
C18 0.0218(19) 0.022(2) 0.0214(19) 0.0034(15) -0.0021(15) 0.0036(16)
C19 0.032(2) 0.022(2) 0.026(2) 0.0097(16) -0.0039(17) 0.0042(17)
N3 0.0223(17) 0.0158(15) 0.0213(16) 0.0064(12) 0.0042(13) 0.0061(13)
N4 0.0204(16) 0.0153(15) 0.0228(16) 0.0055(12) 0.0012(13) 0.0015(13)
C1 0.037(3) 0.039(3) 0.036(2) 0.0115(19) 0.016(2) 0.028(2)
C2 0.0174(19) 0.045(3) 0.026(2) 0.0101(18) 0.0058(16) 0.0119(18)
C3 0.0151(18) 0.0231(19) 0.0236(19) 0.0013(15) 0.0016(14) 0.0057(15)
C4 0.0175(18) 0.0172(17) 0.0208(18) 0.0064(14) 0.0020(14) 0.0064(14)
C5 0.0202(18) 0.0135(16) 0.0215(18) 0.0057(13) -0.0001(14) 0.0062(14)
C6 0.0222(19) 0.0223(19) 0.0209(19) 0.0011(14) 0.0028(15) 0.0103(15)
C7 0.0219(19) 0.0229(19) 0.0190(18) 0.0015(14) 0.0035(14) 0.0122(15)
C8 0.0208(18) 0.0169(17) 0.0180(17) 0.0029(13) -0.0008(14) 0.0092(15)
C9 0.0195(18) 0.0154(17) 0.0198(18) 0.0049(13) 0.0008(14) 0.0086(14)
C10 0.027(2) 0.0204(19) 0.028(2) 0.0086(15) 0.0079(16) 0.0098(16)
C11 0.023(2) 0.029(2) 0.028(2) 0.0064(17) 0.0089(17) 0.0088(17)
C12 0.0209(19) 0.024(2) 0.030(2) 0.0014(16) 0.0063(16) 0.0110(16)
N1 0.0196(16) 0.0150(15) 0.0242(16) 0.0055(12) 0.0040(13) 0.0085(13)
N2 0.0190(16) 0.0189(15) 0.0185(15) 0.0043(12) 0.0017(12) 0.0098(13)
S1 0.0426(7) 0.0233(5) 0.0555(7) 0.0182(5) 0.0294(6) 0.0211(5)
S2 0.0239(5) 0.0169(4) 0.0257(5) 0.0074(4) 0.0081(4) 0.0105(4)
S3 0.0398(6) 0.0219(5) 0.0252(5) 0.0087(4) -0.0007(4) 0.0101(4)
I1 0.03122(17) 0.02303(15) 0.04155(18) 0.01764(12) 0.01339(13) 0.01634(12)
I2 0.0436(2) 0.04358(19) 0.02922(17) 0.01091(13) 0.01140(13) 0.02600(15)
I3 0.0614(3) 0.01805(17) 0.0778(3) 0.00657(16) -0.0255(2) 0.01184(16)
I4 0.03516(18) 0.03758(18) 0.03162(17) 0.01445(12) 0.01308(12) 0.02017(13)

loop_
_atom_type_symbol
_atom_type_description
_atom_type_scat_dispersion_real
_atom_type_scat_dispersion_imag
_atom_type_scat_source
C C 0.0033 0.0016 'International Tables Vol C Tables 4.2.6.8 and 6.1.1.4'
H H 0.0000 0.0000 'International Tables Vol C Tables 4.2.6.8 and 6.1.1.4'
N N 0.0061 0.0033 'International Tables Vol C Tables 4.2.6.8 and 6.1.1.4'
S S 0.1246 0.1234 'International Tables Vol C Tables 4.2.6.8 and 6.1.1.4'
I I -0.4742 1.8119 'International Tables Vol C Tables 4.2.6.8 and 6.1.1.4'

loop_
_geom_angle_atom_site_label_1
_geom_angle_atom_site_label_2
_geom_angle_atom_site_label_3
_geom_angle
_geom_angle_site_symmetry_1
_geom_angle_site_symmetry_3
C14 C13 S3 112.4(3) . .
C14 C13 H13 123.8 . .
S3 C13 H13 123.8 . .
C13 C14 C15 112.5(4) . .
C13 C14 H14 123.8 . .
C15 C14 H14 123.8 . .
C16 C15 C14 112.5(4) . .
C16 C15 H15 123.8 . .
C14 C15 H15 123.8 . .
C15 C16 C17 126.5(4) . .
C15 C16 S3 111.6(3) . .
C17 C16 S3 121.9(3) . .
N3 C17 N4 112.2(3) . .
N3 C17 C16 125.0(3) . .
N4 C17 C16 122.7(3) . .
N3 C18 C19 102.0(3) . .
N3 C18 H18A 111.4 . .
C19 C18 H18A 111.4 . .
N3 C18 H18B 111.4 . .
C19 C18 H18B 111.4 . .
H18A C18 H18B 109.2 . .
N4 C19 C18 102.8(3) . .
N4 C19 H19A 111.2 . .
C18 C19 H19A 111.2 . .
N4 C19 H19B 111.2 . .
C18 C19 H19B 111.2 . .
H19A C19 H19B 109.1 . .
C17 N3 C18 110.8(3) . .
C17 N3 H3N 122(4) . .
C18 N3 H3N 127(4) . .
C17 N4 C19 110.0(3) . .
C17 N4 H4N 124(3) . .
C19 N4 H4N 123(3) . .
C2 C1 S1 112.5(3) . .
C2 C1 H1 123.7 . .
S1 C1 H1 123.7 . .
C1 C2 C3 113.3(4) . .
C1 C2 H2 123.3 . .
C3 C2 H2 123.3 . .
C4 C3 C2 110.6(4) . .
C4 C3 H3 124.7 . .
C2 C3 H3 124.7 . .
C3 C4 C5 125.1(3) . .
C3 C4 S1 112.0(3) . .
C5 C4 S1 122.7(3) . .
N1 C5 C4 124.3(3) . .
N1 C5 H5 117.9 . .
C4 C5 H5 117.9 . .
N1 C6 C7 109.5(3) . .
N1 C6 H6A 109.8 . .
C7 C6 H6A 109.8 . .
N1 C6 H6B 109.8 . .
C7 C6 H6B 109.8 . .
H6A C6 H6B 108.2 . .
N2 C7 C6 110.3(3) . .
N2 C7 H7A 109.6 . .
C6 C7 H7A 109.6 . .
N2 C7 H7B 109.6 . .
C6 C7 H7B 109.6 . .
H7A C7 H7B 108.1 . .
N2 C8 C9 124.7(4) . .
N2 C8 H8 117.7 . .
C9 C8 H8 117.7 . .
C10 C9 C8 125.5(4) . .
C10 C9 S2 111.0(3) . .
C8 C9 S2 123.4(3) . .
C9 C10 C11 112.7(4) . .
C9 C10 H10 123.7 . .
C11 C10 H10 123.7 . .
C12 C11 C10 112.3(4) . .
C12 C11 H11 123.9 . .
C10 C11 H11 123.9 . .
C11 C12 S2 112.4(3) . .
C11 C12 H12 123.8 . .
S2 C12 H12 123.8 . .
C5 N1 C6 115.5(3) . .
C8 N2 C7 115.5(3) . .
C4 S1 C1 91.6(2) . .
C12 S2 C9 91.6(2) . .
C13 S3 C16 91.1(2) . .
I2 I1 I3 176.618(14) . .

loop_
_geom_bond_atom_site_label_1
_geom_bond_atom_site_label_2
_geom_bond_distance
_geom_bond_site_symmetry_2
C13 C14 1.359(7) .
C13 S3 1.708(4) .
C13 H13 0.9500 .
C14 C15 1.409(6) .
C14 H14 0.9500 .
C15 C16 1.366(6) .
C15 H15 0.9500 .
C16 C17 1.452(5) .
C16 S3 1.724(4) .
C17 N3 1.312(5) .
C17 N4 1.334(5) .
C18 N3 1.471(5) .
C18 C19 1.538(6) .
C18 H18A 0.9900 .
C18 H18B 0.9900 .
C19 N4 1.465(5) .
C19 H19A 0.9900 .
C19 H19B 0.9900 .
N3 H3N 0.946(10) .
N4 H4N 0.944(10) .
C1 C2 1.340(7) .
C1 S1 1.714(5) .
C1 H1 0.9500 .
C2 C3 1.431(6) .
C2 H2 0.9500 .
C3 C4 1.394(5) .
C3 H3 0.9500 .
C4 C5 1.458(6) .
C4 S1 1.707(4) .
C5 N1 1.269(5) .
C5 H5 0.9500 .
C6 N1 1.474(5) .
C6 C7 1.520(5) .
C6 H6A 0.9900 .
C6 H6B 0.9900 .
C7 N2 1.471(5) .
C7 H7A 0.9900 .
C7 H7B 0.9900 .
C8 N2 1.275(5) .
C8 C9 1.444(5) .
C8 H8 0.9500 .
C9 C10 1.379(6) .
C9 S2 1.728(4) .
C10 C11 1.418(6) .
C10 H10 0.9500 .
C11 C12 1.364(6) .
C11 H11 0.9500 .
C12 S2 1.713(4) .
C12 H12 0.9500 .
I1 I2 2.8695(4) .
I1 I3 2.9696(5) .
I4 I4 2.7642(6) 2_776
